data_1541035
loop_
_publ_author_name
'Tanner, P.A.'
'Mak, T.C.W.'
'Liu, Y.-L.'

_publ_section_title
;
 Synthesis, crystal structure and vibrational spectra of zinc
 hypophosphites
;
_journal_name_full Polyhedron
_journal_page_first 495
_journal_page_last 505
_journal_volume 16
_journal_year 1997
_chemical_formula_sum 'H6 O5 P2 Zn'
_chemical_name_systematic 'Zn (H2 P O2)2 (H2 O)'
_space_group_IT_number 14
_symmetry_space_group_name_Hall '-P 2ybc'
_symmetry_space_group_name_H-M 'P 1 21/c 1'
_cell_angle_alpha 90
_cell_angle_beta 104.16
_cell_angle_gamma 90
_cell_formula_units_Z 4
_cell_length_a 7.685
_cell_length_b 7.376
_cell_length_c 10.468
_cell_volume 575.345
_citation_journal_id_ASTM PLYHDE
_cod_data_source_file Tanner_PLYHDE_1997_1790.cif
_cod_data_source_block H6O5P2Zn1
_cod_original_cell_volume 575.3451
_cod_original_formula_sum 'H6 O5 P2 Zn1'
_cod_database_code 1541035

loop_
_symmetry_equiv_pos_as_xyz
x,y,z
-x,y+1/2,-z+1/2
-x,-y,-z
x,-y-1/2,z-1/2

loop_
_atom_site_label
_atom_site_type_symbol
_atom_site_fract_x
_atom_site_fract_y
_atom_site_fract_z
_atom_site_occupancy
_atom_site_U_iso_or_equiv
O1 O-2 0.40621 0.21367 0.10721 1 0.0
O4 O-2 0.02853 0.35514 0.42665 1 0.0
O2 O-2 0.66847 0.40167 0.23417 1 0.0
H1 H+1 0.3939 0.4963 0.1158 1 0.0
H5 H+1 0.3868 -0.1641 -0.0371 1 0.0
H4 H+1 0.1517 0.0791 0.4118 1 0.0
O3 O-2 0.06163 0.21006 0.21068 1 0.0
Zn1 Zn+2 0.19265 0.0413 0.10369 1 0.0
H6 H+1 0.2248 -0.1771 -0.0949 1 0.0
O5 O-2 0.28571 -0.14661 -0.01753 1 0.0
P1 P+1 0.4685 0.37771 0.19321 1 0.0
H2 H+1 0.3923 0.3918 0.2824 1 0.0
H3 H+1 -0.093 0.0888 0.3331 1 0.0
P2 P+1 0.03909 0.18437 0.34822 1 0.0
